data_7132525
loop_
_publ_author_name
'Muang-Non, Phonlakrit'
'Zhou, Carmen'
'Macreadie, Lauren K.'
'White, Nicholas G.'

_publ_section_title
;
 Hydrogen-bonded frameworks containing aliphatic 3D linkers show
 high-capacity water vapour sorption.
;
_journal_issue 6
_journal_name_full 'Chemical communications (Cambridge, England)'
_journal_page_first 746
_journal_page_last 749
_journal_paper_doi 10.1039/d3cc05286a
_journal_volume 60
_journal_year 2024
_chemical_formula_moiety '4(C5 H3 O2), 8(H2 O), C29 H32 N8'
_chemical_formula_sum 'C49 H60 N8 O16'
_chemical_formula_weight 1017.05
_space_group_crystal_system triclinic
_space_group_IT_number 2
_space_group_name_Hall '-P 1'
_space_group_name_H-M_alt 'P -1'
_atom_sites_solution_hydrogens mixed
_audit_creation_date 2023-07-19
_audit_creation_method
;
Olex2 1.5
(compiled 2022.04.07 svn.rca3783a0 for OlexSys, GUI svn.r6498)
;
_audit_update_record
;
2023-12-06 deposited with the CCDC.	2023-12-13 downloaded from the CCDC.
;
_cell_angle_alpha 62.706(2)
_cell_angle_beta 89.940(2)
_cell_angle_gamma 63.745(2)
_cell_formula_units_Z 2
_cell_length_a 13.6429(3)
_cell_length_b 15.3717(3)
_cell_length_c 16.0809(3)
_cell_measurement_reflns_used 30035
_cell_measurement_temperature 150.01(10)
_cell_measurement_theta_max 73.6930
_cell_measurement_theta_min 4.2360
_cell_volume 2600.16(13)
_computing_cell_refinement 'CrysAlisPro 1.171.41.123a (Rigaku OD, 2022)'
_computing_data_collection 'CrysAlisPro 1.171.41.123a (Rigaku OD, 2022)'
_computing_data_reduction 'CrysAlisPro 1.171.41.123a (Rigaku OD, 2022)'
_computing_molecular_graphics 'Olex2 1.5 (Dolomanov et al., 2009)'
_computing_publication_material 'Olex2 1.5 (Dolomanov et al., 2009)'
_computing_structure_refinement 'SHELXL 2018/3 (Sheldrick, 2015)'
_computing_structure_solution 'SHELXT 2018/2 (Sheldrick, 2018)'
_diffrn_ambient_environment N~2~
_diffrn_ambient_temperature 150.01(10)
_diffrn_detector 'CCD plate'
_diffrn_detector_area_resol_mean 8.1297
_diffrn_detector_type EosS2
_diffrn_measured_fraction_theta_full 0.999
_diffrn_measured_fraction_theta_max 0.992
_diffrn_measurement_details
;
List of Runs (angles in degrees, time in seconds):

  # Type    Start    End  Width  t~exp~   \w     \q     \k     \f   Frames
#--------------------------------------------------------------------------
  1  \w     17.00  49.00   1.00    4.56    --   36.95  67.00 111.68   32
  2  \w     20.00  59.00   1.00    4.56    --   36.95  57.00  90.00   39
  3  \w      4.00  29.00   1.00    4.56    --   36.95  89.00 -83.48   25
  4  \w     63.00  92.00   1.00    4.56    --   36.95  67.00 111.68   29
  5  \w     77.00 103.00   1.00    4.56    --   36.95  57.00-150.00   26
  6  \w     78.00 104.00   1.00    4.56    --   36.95  38.00   0.00   26
  7  \w     23.00  49.00   1.00    4.56    --   36.95  38.00-150.00   26
  8  \w      8.00  73.00   1.00    4.56    --   36.95 -99.00   0.00   65
  9  \w     51.00  98.00   1.00    4.56    --   36.95  68.00-121.92   47
 10  \w     73.00 100.00   1.00    4.56    --   36.95  32.00 -12.00   27
 11  \w     64.00 103.00   1.00    4.56    --   36.95  71.00   7.90   39
 12  \w     59.00  86.00   1.00    4.56    --   36.95  19.00 -60.00   27
 13  \w      7.00  32.00   1.00    4.56    --   36.95  83.00  53.11   25
 14  \w    -34.00  59.00   1.00    4.56    --   36.95 -19.00  60.00   93
 15  \w      5.00  30.00   1.00    4.56    --   36.95  87.00  -6.75   25
 16  \w     65.00 102.00   1.00    4.56    --   36.95  38.00-150.00   37
 17  \w    -27.00  56.00   1.00    4.56    --   36.95 -38.00 150.00   83
 18  \w     19.00  61.00   1.00    4.56    --   36.95  38.00   0.00   42
 19  \w     11.00  64.00   1.00    4.56    --   36.95 -77.00-120.00   53
 20  \w     76.00 102.00   1.00    4.56    --   36.95  57.00  90.00   26
 21  \w     22.00  63.00   1.00    4.56    --   36.95  57.00-150.00   41
 22  \w     22.00  49.00   1.00    4.56    --   36.95  57.00 -30.00   27
 23  \w      4.00  29.00   1.00    4.56    --   36.95  89.00-131.39   25
 24  \w    -26.00  50.00   1.00    4.56    --   36.95 -57.00  30.00   76
 25  \w     70.00 102.00   1.00    4.56    --   36.95  38.00-180.00   32
 26  \w     16.00  62.00   1.00    4.56    --   36.95  71.00   7.90   46
 27  \w     16.00  42.00   1.00    4.56    --   36.95  68.00-121.92   26
 28  \w    -31.00  -6.00   1.00    4.56    --   36.95   0.00-150.00   25
 29  \w     37.00  88.00   1.00    4.56    --   36.95-125.00-180.00   51
 30  \w      4.00  29.00   1.00    4.56    --   36.95  89.00 140.72   25
 31  \w      4.00  30.00   1.00    4.56    --   36.95  89.00-164.73   26
 32  \w     30.00  56.00   1.00    4.56    --   36.95  38.00-180.00   26
 33  \w     16.00  43.00   1.00    4.56    --   36.95  32.00 -12.00   27
 34  \w     15.00  42.00   1.00    4.56    --   36.95  19.00 -60.00   27
 35  \w     -3.00 104.00   1.00    4.56    --   36.95   0.00-150.00  107
 36  \w     40.00  95.00   1.00    4.56    --   36.95  38.00  90.00   55
 37  \w     91.00 117.00   1.00   18.25    --  111.00  64.00 -60.00   26
 38  \w     94.00 120.00   1.00   18.25    --  111.00  50.00  60.00   26
 39  \w     94.00 130.00   1.00   18.25    --  111.00  50.00 150.00   36
 40  \w    153.00 178.00   1.00   18.25    --  111.00  64.00 120.00   25
 41  \w     91.00 118.00   1.00   18.25    --  111.00  64.00 120.00   27
 42  \w     43.00 106.00   1.00   18.25    --  111.00 -92.00  30.00   63
 43  \w     41.00  81.00   1.00   18.25    --  111.00 -20.00 148.65   40
 44  \w     94.00 120.00   1.00   18.25    --  111.00  50.00   0.00   26
 45  \w    143.00 169.00   1.00   18.25    --  111.00  64.00-180.00   26
 46  \w     87.00 152.00   1.00   18.25    --  111.00  25.00 120.00   65
 47  \w     57.00 109.00   1.00   18.25    --  111.00-111.00-150.00   52
 48  \w    123.00 177.00   1.00   18.25    --  111.00  64.00   0.00   54
 49  \w     91.00 117.00   1.00   18.25    --  111.00  64.00-180.00   26
 50  \w     91.00 117.00   1.00   18.25    --  111.00  64.00   0.00   26
 51  \w     91.00 117.00   1.00   18.25    --  111.00  64.00  60.00   26
 52  \w    132.00 178.00   1.00   18.25    --  111.00  64.00  60.00   46
 53  \w     91.00 117.00   1.00   18.25    --  111.00  64.00-120.00   26
 54  \w    132.00 171.00   1.00   18.25    --  111.00  64.00-120.00   39
 55  \w     93.00 134.00   1.00   18.25    --  111.00  38.00   0.00   41
 56  \w     94.00 120.00   1.00   18.25    --  111.00  50.00 120.00   26
 57  \w    131.00 176.00   1.00   18.25    --  111.00  50.00 120.00   45
 58  \w     94.00 125.00   1.00   18.25    --  111.00  50.00-150.00   31
 59  \w     94.00 120.00   1.00   18.25    --  111.00  50.00 -60.00   26
 60  \w    130.00 156.00   1.00   18.25    --  111.00  50.00 -60.00   26
 61  \w    122.00 148.00   1.00   18.25    --  111.00  25.00 -60.00   26
 62  \w     95.00 122.00   1.00   18.25    --  111.00  50.00-180.00   27
 63  \w    133.00 169.00   1.00   18.25    --  111.00  64.00  30.00   36
 64  \w     88.00 131.00   1.00   18.25    --  111.00 -64.00-150.00   43
 65  \w     41.00 127.00   1.00   18.25    --  111.00 -15.00  59.01   86
 66  \w     91.00 117.00   1.00   18.25    --  111.00  64.00  30.00   26
 67  \w     77.00 108.00   1.00   18.25    --  111.00-111.00-120.00   31
 68  \w     94.00 120.00   1.00   18.25    --  111.00  50.00-120.00   26
 69  \w     91.00 139.00   1.00   18.25    --  111.00  64.00 150.00   48
 70  \w    143.00 169.00   1.00   18.25    --  111.00  38.00-120.00   26
 71  \w    125.00 178.00   1.00   18.25    --  111.00  64.00  90.00   53
 72  \w     49.00  75.00   1.00   18.25    --  111.00 -64.00-150.00   26
 73  \w     91.00 117.00   1.00   18.25    --  111.00  64.00  90.00   26
 74  \w     86.00 156.00   1.00   18.25    --  111.00  25.00 -30.00   70
 75  \w    133.00 174.00   1.00   18.25    --  111.00  64.00 -90.00   41
 76  \w     91.00 117.00   1.00   18.25    --  111.00  64.00 -90.00   26
 77  \w     93.00 118.00   1.00   18.25    --  111.00  38.00 120.00   25
 78  \w     67.00 109.00   1.00   18.25    --  111.00-111.00 -30.00   42
 79  \w     46.00  71.00   1.00   18.25    --  111.00 -92.00-150.00   25
 80  \w    102.00 137.00   1.00   18.25    --  111.00 178.00  90.00   35
 81  \w     94.00 120.00   1.00   18.25    --  111.00  50.00  30.00   26
 82  \w     92.00 135.00   1.00   18.25    --  111.00  38.00-150.00   43
 83  \w    144.00 169.00   1.00   18.25    --  111.00  50.00 -30.00   25
 84  \w     94.00 121.00   1.00   18.25    --  111.00  50.00 -30.00   27
 85  \w     68.00 129.00   1.00   18.25    --  111.00 -38.00  60.00   61
 86  \w     92.00 126.00   1.00   18.25    --  111.00  38.00-120.00   34
 87  \w    131.00 157.00   1.00   18.25    --  111.00  38.00  60.00   26
 88  \w     92.00 121.00   1.00   18.25    --  111.00  38.00  60.00   29
 89  \w    126.00 152.00   1.00   18.25    --  111.00  64.00 -30.00   26
 90  \w     43.00  73.00   1.00   18.25    --  111.00-111.00-120.00   30
 91  \w     50.00  95.00   1.00   18.25    --  111.00 -50.00-150.00   45
 92  \w     87.00 120.00   1.00   18.25    --  111.00  25.00 -90.00   33
 93  \w    143.00 176.00   1.00   18.25    --  111.00  38.00 150.00   33
 94  \w     93.00 118.00   1.00   18.25    --  111.00  38.00-180.00   25
 95  \w     94.00 131.00   1.00   18.25    --  111.00  38.00 150.00   37
 96  \w    140.00 176.00   1.00   18.25    --  111.00  64.00-150.00   36
 97  \w     86.00 112.00   1.00   18.25    --  111.00  25.00 150.00   26
 98  \w    131.00 157.00   1.00   18.25    --  111.00  25.00 150.00   26
 99  \w     41.00  90.00   1.00   18.25    --  111.00 -25.00 -30.00   49
100  \w    104.00 134.00   1.00   18.25    --  111.00 -25.00 -30.00   30
101  \w     92.00 130.00   1.00   18.25    --  111.00  38.00 -90.00   38
102  \w     92.00 117.00   1.00   18.25    --  111.00  64.00 -30.00   25
103  \w     66.00  96.00   1.00   18.25    --  111.00 178.00  90.00   30
104  \w     89.00 124.00   1.00   18.25    --  111.00  25.00  90.00   35
105  \w     86.00 115.00   1.00   18.25    --  111.00  25.00  30.00   29
106  \w     75.00 105.00   1.00   18.25    --  111.00 -92.00-120.00   30
107  \w     93.00 118.00   1.00   18.25    --  111.00  38.00  30.00   25
108  \w     91.00 117.00   1.00   18.25    --  111.00  64.00-150.00   26
109  \w     94.00 140.00   1.00   18.25    --  111.00  50.00  90.00   46
110  \w     81.00 109.00   1.00   18.25    --  111.00-111.00 150.00   28
111  \w     86.00 121.00   1.00   18.25    --  111.00  25.00  60.00   35
112  \w     60.00 109.00   1.00   18.25    --  111.00-111.00 120.00   49
113  \w     45.00  79.00   1.00   18.25    --  111.00 -38.00 -30.00   34
114  \w     89.00 125.00   1.00   18.25    --  111.00 -38.00 -30.00   36
115  \w     74.00 118.00   1.00   18.25    --  111.00 -64.00 -30.00   44
116  \w     43.00  78.00   1.00   18.25    --  111.00-111.00 150.00   35
117  \w     94.00 145.00   1.00   18.25    --  111.00  50.00 -90.00   51
118  \w     86.00 164.00   1.00   18.25    --  111.00  25.00   0.00   78
119  \w     82.00 109.00   1.00   18.25    --  111.00-111.00  30.00   27
120  \w     88.00 113.00   1.00   18.25    --  111.00  25.00-150.00   25
121  \w    126.00 166.00   1.00   18.25    --  111.00  25.00-150.00   40
122  \w     88.00 118.00   1.00   18.25    --  111.00  25.00 -60.00   30
123  \w    123.00 149.00   1.00   18.25    --  111.00  50.00-180.00   26
124  \w     61.00  97.00   1.00   18.25    --  111.00 -77.00 120.00   36
125  \w    111.00 138.00   1.00   18.25    --  111.00 -77.00 120.00   27
126  \w     43.00  94.00   1.00   18.25    --  111.00 -50.00 -60.00   51
127  \w    143.00 169.00   1.00   18.25    --  111.00  64.00 -60.00   26
128  \w    146.00 172.00   1.00   18.25    --  111.00  50.00 150.00   26
129  \w    100.00 131.00   1.00   18.25    --  111.00 -20.00 148.65   31
;
_diffrn_measurement_device 'four-circle diffractometer'
_diffrn_measurement_device_type 'SuperNova, Dual, Cu at home/near, EosS2'
_diffrn_measurement_method '\w scans'
_diffrn_orient_matrix_type 'CrysAlisPro convention (1999,Acta A55,543-557)'
_diffrn_orient_matrix_UB_11 0.0927888000
_diffrn_orient_matrix_UB_12 -0.1030494000
_diffrn_orient_matrix_UB_13 -0.0015069000
_diffrn_orient_matrix_UB_21 -0.0912090000
_diffrn_orient_matrix_UB_22 -0.0097964000
_diffrn_orient_matrix_UB_23 -0.0454278000
_diffrn_orient_matrix_UB_31 0.0032546000
_diffrn_orient_matrix_UB_32 0.0786212000
_diffrn_orient_matrix_UB_33 -0.1017442000
_diffrn_radiation_monochromator mirror
_diffrn_radiation_probe x-ray
_diffrn_radiation_type 'Cu K\a'
_diffrn_radiation_wavelength 1.54184
_diffrn_reflns_av_R_equivalents 0.0250
_diffrn_reflns_av_unetI/netI 0.0171
_diffrn_reflns_Laue_measured_fraction_full 0.999
_diffrn_reflns_Laue_measured_fraction_max 0.992
_diffrn_reflns_limit_h_max 16
_diffrn_reflns_limit_h_min -16
_diffrn_reflns_limit_k_max 19
_diffrn_reflns_limit_k_min -19
_diffrn_reflns_limit_l_max 19
_diffrn_reflns_limit_l_min -19
_diffrn_reflns_number 59597
_diffrn_reflns_point_group_measured_fraction_full 0.999
_diffrn_reflns_point_group_measured_fraction_max 0.992
_diffrn_reflns_theta_full 67.684
_diffrn_reflns_theta_max 73.895
_diffrn_reflns_theta_min 3.730
_diffrn_source 'micro-focus sealed X-ray tube'
_diffrn_source_type 'SuperNova (Cu) X-ray Source'
_exptl_absorpt_coefficient_mu 0.822
_exptl_absorpt_correction_T_max 1.00000
_exptl_absorpt_correction_T_min 0.89009
_exptl_absorpt_correction_type multi-scan
_exptl_absorpt_process_details
;
CrysAlisPro 1.171.41.123a (Rigaku Oxford Diffraction, 2022)
Empirical absorption correction using spherical harmonics,
implemented in SCALE3 ABSPACK scaling algorithm.
;
_exptl_crystal_colour colourless
_exptl_crystal_colour_primary colourless
_exptl_crystal_density_diffrn 1.299
_exptl_crystal_description prism
_exptl_crystal_F_000 1076
_exptl_crystal_recrystallization_method
'Crystallised using tetra-amidinium.4Cl with TBA2.cubanedicarboxylate in 50%EtOH in water. Final concentration of tetra-amidinium = 2 mM'
_exptl_crystal_size_max 0.272
_exptl_crystal_size_mid 0.155
_exptl_crystal_size_min 0.094
_refine_diff_density_max 1.003
_refine_diff_density_min -0.444
_refine_diff_density_rms 0.053
_refine_ls_extinction_method none
_refine_ls_goodness_of_fit_ref 1.030
_refine_ls_hydrogen_treatment mixed
_refine_ls_matrix_type full
_refine_ls_number_parameters 686
_refine_ls_number_reflns 10469
_refine_ls_number_restraints 5
_refine_ls_restrained_S_all 1.032
_refine_ls_R_factor_all 0.0522
_refine_ls_R_factor_gt 0.0489
_refine_ls_shift/su_max 0.000
_refine_ls_shift/su_mean 0.000
_refine_ls_structure_factor_coef Fsqd
_refine_ls_weighting_details 'w=1/[\s^2^(Fo^2^)+(0.0602P)^2^+2.3789P] where P=(Fo^2^+2Fc^2^)/3'
_refine_ls_weighting_scheme calc
_refine_ls_wR_factor_gt 0.1267
_refine_ls_wR_factor_ref 0.1297
_reflns_Friedel_coverage 0.000
_reflns_number_gt 9656
_reflns_number_total 10469
_reflns_threshold_expression 'I > 2\s(I)'
_cod_data_source_file d3cc05286a2.cif
_cod_data_source_block Beta_1CUB2
_cod_depositor_comments 'Adding full bibliography for 7132521--7132525.cif.'
_cod_original_cell_volume 2600.17(11)
_cod_database_code 7132525
_shelx_shelxl_version_number 2018/3
_chemical_oxdiff_formula C39H54N8O12
_shelx_space_group_comment
;
The symmetry employed for this shelxl refinement is uniquely defined
by the following loop, which should always be used as a source of
symmetry information in preference to the above space-group names.
They are only intended as comments.
;
_shelx_estimated_absorpt_t_max 0.927
_shelx_estimated_absorpt_t_min 0.807
_olex2_refinement_description
;
1. Fixed Uiso
 At 1.2 times of:
  All C(H) groups, All N(H,H) groups
 At 1.5 times of:
  All O(H) groups, All O(H,H) groups
2. Restrained distances
 H17B-H16B
 2.38 with sigma of 0.02
 H17A-H17B
 1.4 with sigma of 0.01
 H10A-H10B
 1.4 with sigma of 0.01
 H10A-O10_$1
 2.12 with sigma of 0.02
 O140-H14B
 0.88 with sigma of 0.01
3.a Free rotating group:
 O130(H13A,H13B), O120(H12A,H12B), O160(H16A,H16B), O100(H10A,H10B), O150(H15A,
 H15B), O110(H11A,H11B), O140(H14A), O170(H17A,H17B)
3.b Ternary CH refined with riding coordinates:
 C64(H64), C62(H62), C54(H54), C52(H52), C53(H53), C11(H11), C43(H43),
 C42(H42), C44(H44), C47(H47), C45(H45), C46(H46)
3.c Aromatic/amide H refined with riding coordinates:
 C19(H19), C27(H27), C23(H23), C3(H3), C31(H31), C22(H22), C12(H12), C7(H7),
 C15(H15), C28(H28), C9(H9), C30(H30), C4(H4), C20(H20), C14(H14), C6(H6)
3.d X=CH2 refined with riding coordinates:
 N1(H1A,H1B), N5(H5A,H5B), N6(H6A,H6B), N8(H8A,H8B), N3(H3A,H3B), N4(H4A,H4B),
 N7(H7A,H7B), N2(H2A,H2B)
;
_smtbx_masks_void_probe_radius 1.2
_smtbx_masks_void_truncation_radius 1.2
_ins_header
;
TITL PMN-C-8-2mM_repro_1 in P1 
REM P1 (#1 in standard setting)
CELL 1.54184  13.642899  15.371658  16.080858  62.7056  89.9400  63.7451
ZERR    5.00   0.000272   0.000291   0.000277   0.0018   0.0015   0.0019
LATT -1
SFAC C H N O
UNIT 195.00 270.00 40.00 60.00
REM  CrysAlisPro recorded range (K): Min=150.0; max=150.0; aver:150.0
TEMP -123
SIZE 0.09 0.16 0.27
TREF
HKLF 4
END
;
_olex2_submission_special_instructions 'No special instructions were received'
_oxdiff_exptl_absorpt_empirical_details
;
Empirical correction (ABSPACK) includes:
- Absorption correction using spherical harmonics
- Frame scaling
;
_oxdiff_exptl_absorpt_empirical_full_max 1.262
_oxdiff_exptl_absorpt_empirical_full_min 0.793

loop_
_space_group_symop_operation_xyz
'x, y, z'
'-x, -y, -z'

loop_
_atom_site_label
_atom_site_type_symbol
_atom_site_fract_x
_atom_site_fract_y
_atom_site_fract_z
_atom_site_U_iso_or_equiv
_atom_site_adp_type
_atom_site_occupancy
_atom_site_site_symmetry_order
_atom_site_calc_flag
_atom_site_refinement_flags_posn
_atom_site_refinement_flags_adp
_atom_site_refinement_flags_occupancy
_atom_site_disorder_assembly
_atom_site_disorder_group
O21 O 0.74159(10) 0.52047(10) 0.89991(8) 0.0209(2) Uani 1 1 d . . . . .
O20 O 0.85197(10) 0.53353(10) 0.79815(8) 0.0210(2) Uani 1 1 d . . . . .
O11 O 0.38722(10) 0.42287(10) 0.70982(9) 0.0241(3) Uani 1 1 d . . . . .
O130 O 0.99733(10) 0.57203(11) 0.68220(9) 0.0270(3) Uani 1 1 d G . . . .
H13A H 0.956099 0.624499 0.623663 0.040 Uiso 1 1 d G U . . .
H13B H 0.948777 0.569406 0.717122 0.040 Uiso 1 1 d G U . . .
O1 O 0.32848(12) -0.29664(10) 0.91633(9) 0.0280(3) Uani 1 1 d . . . . .
O10 O 0.45715(12) 0.52614(12) 0.71304(10) 0.0304(3) Uani 1 1 d . . . . .
O2 O 0.33220(16) -0.19746(13) 0.98089(10) 0.0431(4) Uani 1 1 d . . . . .
N1 N 0.37629(12) 0.38631(12) -0.01151(11) 0.0237(3) Uani 1 1 d . . . . .
H1A H 0.398147 0.430537 -0.054300 0.028 Uiso 1 1 calc R U . . .
H1B H 0.356310 0.395533 0.037175 0.028 Uiso 1 1 calc R U . . .
O120 O 0.55626(14) 0.88537(14) 0.13459(13) 0.0438(4) Uani 1 1 d G . . . .
H12A H 0.582053 0.931929 0.109376 0.066 Uiso 1 1 d G U . . .
H12B H 0.591574 0.844074 0.195641 0.066 Uiso 1 1 d G U . . .
O160 O 0.31883(15) 0.29712(14) 0.67766(12) 0.0431(4) Uani 1 1 d G . . . .
H16A H 0.350602 0.332753 0.683732 0.065 Uiso 1 1 d G U . . .
H16B H 0.289504 0.332597 0.615855 0.065 Uiso 1 1 d DG U . . .
N5 N -0.18592(12) 0.40517(12) 0.28604(11) 0.0229(3) Uani 1 1 d . . . . .
H5A H -0.249749 0.457996 0.284509 0.028 Uiso 1 1 calc R U . . .
H5B H -0.120999 0.393771 0.310920 0.028 Uiso 1 1 calc R U . . .
N6 N -0.28322(11) 0.35859(12) 0.21368(11) 0.0219(3) Uani 1 1 d . . . . .
H6A H -0.347800 0.411064 0.211593 0.026 Uiso 1 1 calc R U . . .
H6B H -0.282836 0.316435 0.190640 0.026 Uiso 1 1 calc R U . . .
N8 N 0.57279(12) -0.36829(12) 0.71414(10) 0.0241(3) Uani 1 1 d . . . . .
H8A H 0.621443 -0.407697 0.770668 0.029 Uiso 1 1 calc R U . . .
H8B H 0.517245 -0.381072 0.707650 0.029 Uiso 1 1 calc R U . . .
N3 N 0.25920(13) -0.33893(12) 0.12310(11) 0.0244(3) Uani 1 1 d . . . . .
H3A H 0.254715 -0.386819 0.109872 0.029 Uiso 1 1 calc R U . . .
H3B H 0.288264 -0.297632 0.087764 0.029 Uiso 1 1 calc R U . . .
O3 O 0.23987(15) 0.15635(15) 0.47363(11) 0.0438(4) Uani 1 1 d . . . . .
N4 N 0.17863(14) -0.38942(13) 0.24989(11) 0.0260(3) Uani 1 1 d . . . . .
H4A H 0.173219 -0.437884 0.238110 0.031 Uiso 1 1 calc R U . . .
H4B H 0.154642 -0.381300 0.298050 0.031 Uiso 1 1 calc R U . . .
N7 N 0.66558(13) -0.27053(13) 0.64821(11) 0.0260(3) Uani 1 1 d . . . . .
H7A H 0.714568 -0.309588 0.704502 0.031 Uiso 1 1 calc R U . . .
H7B H 0.671913 -0.218203 0.597835 0.031 Uiso 1 1 calc R U . . .
N2 N 0.40280(13) 0.29048(13) -0.09218(11) 0.0265(3) Uani 1 1 d . . . . .
H2A H 0.424925 0.333711 -0.135805 0.032 Uiso 1 1 calc R U . . .
H2B H 0.400274 0.236514 -0.096647 0.032 Uiso 1 1 calc R U . . .
O100 O 0.48321(12) 0.51695(14) 0.08644(12) 0.0478(4) Uani 1 1 d G . . . .
H10A H 0.477538 0.531805 0.132897 0.072 Uiso 1 1 d DG U . . .
H10B H 0.429302 0.578128 0.037125 0.072 Uiso 1 1 d DG U . . .
O150 O 0.96210(15) 0.36047(15) 0.61079(13) 0.0454(4) Uani 1 1 d G . . . .
H15A H 1.013173 0.358006 0.645565 0.068 Uiso 1 1 d G U . . .
H15B H 0.993515 0.329390 0.577251 0.068 Uiso 1 1 d G U . . .
O4 O 0.10041(15) 0.26944(13) 0.50959(11) 0.0467(4) Uani 1 1 d . . . . .
O110 O 0.35987(18) 0.97305(14) 0.97384(14) 0.0532(5) Uani 1 1 d G . . . .
H11A H 0.362035 0.914525 0.976204 0.080 Uiso 1 1 d G U . . .
H11B H 0.290082 1.026569 0.944844 0.080 Uiso 1 1 d G U . . .
O140 O 0.11761(16) 0.34493(14) 0.73691(16) 0.0520(4) Uani 1 1 d DG . . . .
H14A H 0.080700 0.415794 0.719997 0.078 Uiso 1 1 d G U . . .
O170 O 0.19960(15) 0.40765(15) 0.48729(14) 0.0510(4) Uani 1 1 d G . . . .
H17A H 0.148347 0.477365 0.466436 0.076 Uiso 1 1 d DG U . . .
H17B H 0.161429 0.374167 0.489789 0.076 Uiso 1 1 d DG U . . .
C60 C 0.82930(13) 0.52296(12) 0.87774(11) 0.0164(3) Uani 1 1 d . . . . .
C10 C 0.23832(13) -0.08474(12) 0.24691(11) 0.0147(3) Uani 1 1 d . . . . .
C2 C 0.28052(12) 0.07953(12) 0.19125(11) 0.0147(3) Uani 1 1 d . . . . .
C1 C 0.24628(12) -0.00024(12) 0.26895(11) 0.0138(3) Uani 1 1 d . . . . .
C26 C 0.33556(12) -0.07705(12) 0.36703(11) 0.0145(3) Uani 1 1 d . . . . .
C18 C 0.13034(12) 0.08334(12) 0.27026(11) 0.0146(3) Uani 1 1 d . . . . .
C21 C -0.07832(13) 0.25349(13) 0.25649(11) 0.0170(3) Uani 1 1 d . . . . .
C19 C 0.03609(13) 0.13732(13) 0.19422(11) 0.0177(3) Uani 1 1 d . . . . .
H19 H 0.043205 0.116121 0.146605 0.021 Uiso 1 1 calc R U . . .
C50 C 0.43967(13) 0.47665(13) 0.67587(11) 0.0184(3) Uani 1 1 d . . . . .
C27 C 0.30749(13) -0.12986(13) 0.45284(11) 0.0184(3) Uani 1 1 d . . . . .
H27 H 0.232396 -0.116726 0.450773 0.022 Uiso 1 1 calc R U . . .
C61 C 0.91417(13) 0.51221(12) 0.94516(11) 0.0158(3) Uani 1 1 d . . . . .
C13 C 0.23067(14) -0.24761(13) 0.21626(11) 0.0176(3) Uani 1 1 d . . . . .
C23 C 0.11869(13) 0.11723(13) 0.33818(11) 0.0184(3) Uani 1 1 d . . . . .
H23 H 0.182006 0.082723 0.389452 0.022 Uiso 1 1 calc R U . . .
C3 C 0.26269(13) 0.10491(13) 0.09589(11) 0.0171(3) Uani 1 1 d . . . . .
H3 H 0.230947 0.070364 0.077633 0.021 Uiso 1 1 calc R U . . .
C31 C 0.44834(13) -0.10447(13) 0.37148(12) 0.0184(3) Uani 1 1 d . . . . .
H31 H 0.470424 -0.074535 0.313412 0.022 Uiso 1 1 calc R U . . .
C51 C 0.47597(13) 0.48572(13) 0.58603(11) 0.0173(3) Uani 1 1 d . . . . .
C22 C 0.01521(14) 0.20110(13) 0.33163(12) 0.0195(3) Uani 1 1 d . . . . .
H22 H 0.008243 0.222886 0.378844 0.023 Uiso 1 1 calc R U . . .
C24 C -0.18755(13) 0.34322(13) 0.25113(11) 0.0181(3) Uani 1 1 d . . . . .
C12 C 0.31621(13) -0.22091(13) 0.19432(11) 0.0182(3) Uani 1 1 d . . . . .
H12 H 0.371478 -0.257056 0.167918 0.022 Uiso 1 1 calc R U . . .
C7 C 0.32145(14) 0.13661(13) 0.21477(11) 0.0188(3) Uani 1 1 d . . . . .
H7 H 0.329168 0.124219 0.278551 0.023 Uiso 1 1 calc R U . . .
C5 C 0.33739(13) 0.23179(13) 0.05202(12) 0.0182(3) Uani 1 1 d . . . . .
C29 C 0.49846(13) -0.22132(13) 0.54513(11) 0.0187(3) Uani 1 1 d . . . . .
C15 C 0.15568(14) -0.11539(14) 0.27177(12) 0.0199(3) Uani 1 1 d . . . . .
H15 H 0.101229 -0.080442 0.299367 0.024 Uiso 1 1 calc R U . . .
C28 C 0.38778(14) -0.20115(13) 0.54093(12) 0.0202(3) Uani 1 1 d . . . . .
H28 H 0.367353 -0.236347 0.598564 0.024 Uiso 1 1 calc R U . . .
C16 C 0.22257(14) -0.32910(13) 0.19550(12) 0.0200(3) Uani 1 1 d . . . . .
C9 C 0.32078(13) -0.14152(13) 0.21098(11) 0.0170(3) Uani 1 1 d . . . . .
H9 H 0.380740 -0.125644 0.197780 0.020 Uiso 1 1 calc R U . . .
C64 C 0.95725(13) 0.59897(13) 0.91522(12) 0.0189(3) Uani 1 1 d . . . . .
H64 H 0.925093 0.672402 0.852659 0.023 Uiso 1 1 calc R U . . .
C62 C 0.91711(13) 0.49891(14) 1.04778(11) 0.0196(3) Uani 1 1 d . . . . .
H62 H 0.856651 0.498157 1.082850 0.023 Uiso 1 1 calc R U . . .
C8 C 0.37350(13) 0.30652(13) -0.02031(12) 0.0203(3) Uani 1 1 d . . . . .
C54 C 0.48745(14) 0.60443(13) 0.44537(12) 0.0197(3) Uani 1 1 d . . . . .
H54 H 0.477821 0.681533 0.405081 0.024 Uiso 1 1 calc R U . . .
C30 C 0.52860(14) -0.17479(14) 0.45950(12) 0.0204(3) Uani 1 1 d . . . . .
H30 H 0.604659 -0.191262 0.461284 0.024 Uiso 1 1 calc R U . . .
C32 C 0.58308(14) -0.29032(14) 0.63938(12) 0.0207(3) Uani 1 1 d . . . . .
C52 C 0.57040(14) 0.51260(14) 0.54779(12) 0.0196(3) Uani 1 1 d . . . . .
H52 H 0.622455 0.521638 0.582777 0.024 Uiso 1 1 calc R U . . .
C53 C 0.60808(14) 0.42116(13) 0.51782(11) 0.0196(3) Uani 1 1 d . . . . .
H53 H 0.687988 0.362931 0.530649 0.024 Uiso 1 1 calc R U . . .
C4 C 0.29073(14) 0.18011(13) 0.02706(11) 0.0193(3) Uani 1 1 d . . . . .
H4 H 0.277947 0.196509 -0.037811 0.023 Uiso 1 1 calc R U . . .
C20 C -0.06745(13) 0.22122(13) 0.18729(12) 0.0185(3) Uani 1 1 d . . . . .
H20 H -0.130668 0.256526 0.135630 0.022 Uiso 1 1 calc R U . . .
C11 C 0.95955(13) 0.58589(13) 1.01732(12) 0.0203(3) Uani 1 1 d . . . . .
H11 H 0.930082 0.649686 1.030030 0.024 Uiso 1 1 calc R U . . .
C14 C 0.15157(14) -0.19596(14) 0.25693(12) 0.0215(3) Uani 1 1 d . . . . .
H14 H 0.094827 -0.215855 0.274499 0.026 Uiso 1 1 calc R U . . .
C6 C 0.35083(14) 0.21074(13) 0.14675(12) 0.0193(3) Uani 1 1 d . . . . .
H6 H 0.380145 0.247310 0.164424 0.023 Uiso 1 1 calc R U . . .
C40 C 0.31875(17) -0.20786(15) 0.90906(13) 0.0272(4) Uani 1 1 d . . . . .
C41 C 0.28778(19) -0.10911(16) 0.80991(13) 0.0306(4) Uani 1 1 d . . . . .
C49 C 0.18387(19) 0.17576(19) 0.53045(14) 0.0341(4) Uani 1 1 d . . . . .
C43 C 0.22289(18) 0.07530(16) 0.72804(14) 0.0337(4) Uani 1 1 d . . . . .
H43 H 0.199917 0.143148 0.734137 0.040 Uiso 1 1 calc R U . . .
C48 C 0.22072(18) 0.07638(17) 0.63124(14) 0.0322(4) Uani 1 1 d . . . . .
C42 C 0.34180(17) -0.03164(17) 0.77485(14) 0.0332(4) Uani 1 1 d . . . . .
H42 H 0.406963 -0.042597 0.814743 0.040 Uiso 1 1 calc R U . . .
C44 C 0.16761(19) -0.0004(2) 0.76353(15) 0.0440(5) Uani 1 1 d . . . . .
H44 H 0.103478 0.011587 0.795128 0.053 Uiso 1 1 calc R U . . .
C47 C 0.3403(2) -0.03186(19) 0.67854(17) 0.0517(7) Uani 1 1 d . . . . .
H47 H 0.404809 -0.043921 0.647359 0.062 Uiso 1 1 calc R U . . .
C45 C 0.1658(3) -0.0007(3) 0.66704(16) 0.0652(9) Uani 1 1 d . . . . .
H45 H 0.100327 0.010478 0.627296 0.078 Uiso 1 1 calc R U . . .
C46 C 0.2851(4) -0.1076(2) 0.71273(18) 0.0722(11) Uani 1 1 d . . . . .
H46 H 0.308144 -0.175091 0.706136 0.087 Uiso 1 1 calc R U . . .
H14B H 0.179(3) 0.337(5) 0.715(4) 0.15(2) Uiso 1 1 d D . . . .

loop_
_atom_site_aniso_label
_atom_site_aniso_U_11
_atom_site_aniso_U_22
_atom_site_aniso_U_33
_atom_site_aniso_U_23
_atom_site_aniso_U_13
_atom_site_aniso_U_12
O21 0.0204(5) 0.0250(6) 0.0234(6) -0.0144(5) 0.0043(5) -0.0137(5)
O20 0.0230(6) 0.0247(6) 0.0179(6) -0.0119(5) 0.0027(4) -0.0127(5)
O11 0.0300(6) 0.0222(6) 0.0258(6) -0.0138(5) 0.0168(5) -0.0156(5)
O130 0.0252(6) 0.0264(6) 0.0270(6) -0.0120(5) 0.0047(5) -0.0128(5)
O1 0.0407(7) 0.0221(6) 0.0229(6) -0.0105(5) 0.0039(5) -0.0179(6)
O10 0.0435(8) 0.0389(7) 0.0301(7) -0.0262(6) 0.0218(6) -0.0277(6)
O2 0.0872(12) 0.0345(8) 0.0222(7) -0.0164(6) 0.0178(7) -0.0392(8)
N1 0.0293(7) 0.0197(7) 0.0242(7) -0.0099(6) 0.0099(6) -0.0151(6)
O120 0.0523(9) 0.0379(8) 0.0564(10) -0.0287(8) 0.0269(8) -0.0291(8)
O160 0.0533(10) 0.0477(9) 0.0489(9) -0.0309(8) 0.0194(8) -0.0342(8)
N5 0.0169(6) 0.0222(7) 0.0323(8) -0.0189(6) 0.0063(6) -0.0066(6)
N6 0.0169(6) 0.0207(7) 0.0273(7) -0.0141(6) 0.0055(5) -0.0069(5)
N8 0.0248(7) 0.0224(7) 0.0164(7) -0.0055(6) -0.0025(5) -0.0097(6)
N3 0.0378(8) 0.0225(7) 0.0242(7) -0.0164(6) 0.0106(6) -0.0189(6)
O3 0.0573(10) 0.0538(10) 0.0328(8) -0.0201(7) 0.0121(7) -0.0391(8)
N4 0.0393(8) 0.0263(7) 0.0281(8) -0.0188(7) 0.0137(7) -0.0230(7)
N7 0.0283(7) 0.0269(7) 0.0170(7) -0.0062(6) -0.0029(6) -0.0144(6)
N2 0.0363(8) 0.0245(7) 0.0236(7) -0.0120(6) 0.0145(6) -0.0192(7)
O100 0.0245(7) 0.0493(9) 0.0336(8) -0.0004(7) 0.0055(6) -0.0129(7)
O150 0.0537(10) 0.0467(9) 0.0479(10) -0.0268(8) 0.0225(8) -0.0316(8)
O4 0.0611(10) 0.0326(8) 0.0319(8) -0.0099(7) 0.0035(7) -0.0193(8)
O110 0.0939(14) 0.0366(8) 0.0558(11) -0.0323(8) 0.0438(10) -0.0436(9)
O140 0.0492(10) 0.0368(9) 0.0808(13) -0.0351(9) 0.0303(9) -0.0243(8)
O170 0.0488(9) 0.0473(10) 0.0604(11) -0.0292(9) 0.0061(8) -0.0250(8)
C60 0.0174(7) 0.0114(7) 0.0175(7) -0.0064(6) -0.0009(6) -0.0061(6)
C10 0.0175(7) 0.0116(6) 0.0124(7) -0.0057(6) 0.0006(5) -0.0057(6)
C2 0.0139(7) 0.0111(6) 0.0152(7) -0.0061(6) 0.0020(5) -0.0039(5)
C1 0.0151(7) 0.0121(6) 0.0135(7) -0.0073(6) 0.0026(5) -0.0056(6)
C26 0.0167(7) 0.0108(6) 0.0145(7) -0.0076(6) 0.0008(6) -0.0045(6)
C18 0.0162(7) 0.0114(6) 0.0159(7) -0.0071(6) 0.0033(6) -0.0064(6)
C21 0.0165(7) 0.0141(7) 0.0189(7) -0.0087(6) 0.0043(6) -0.0062(6)
C19 0.0189(7) 0.0178(7) 0.0177(7) -0.0113(6) 0.0030(6) -0.0078(6)
C50 0.0199(7) 0.0145(7) 0.0164(7) -0.0069(6) 0.0065(6) -0.0063(6)
C27 0.0168(7) 0.0167(7) 0.0174(8) -0.0078(6) 0.0031(6) -0.0059(6)
C61 0.0163(7) 0.0137(7) 0.0154(7) -0.0063(6) 0.0001(6) -0.0071(6)
C13 0.0245(8) 0.0132(7) 0.0155(7) -0.0075(6) 0.0028(6) -0.0094(6)
C23 0.0188(7) 0.0155(7) 0.0168(7) -0.0087(6) -0.0006(6) -0.0049(6)
C3 0.0191(7) 0.0152(7) 0.0163(7) -0.0081(6) 0.0022(6) -0.0078(6)
C31 0.0195(7) 0.0179(7) 0.0164(7) -0.0082(6) 0.0042(6) -0.0089(6)
C51 0.0197(7) 0.0153(7) 0.0154(7) -0.0078(6) 0.0065(6) -0.0077(6)
C22 0.0226(8) 0.0172(7) 0.0186(8) -0.0116(6) 0.0038(6) -0.0072(6)
C24 0.0188(7) 0.0153(7) 0.0176(7) -0.0073(6) 0.0059(6) -0.0077(6)
C12 0.0206(7) 0.0150(7) 0.0185(8) -0.0102(6) 0.0045(6) -0.0066(6)
C7 0.0239(8) 0.0164(7) 0.0154(7) -0.0079(6) 0.0024(6) -0.0097(6)
C5 0.0175(7) 0.0136(7) 0.0187(8) -0.0063(6) 0.0040(6) -0.0060(6)
C29 0.0202(7) 0.0154(7) 0.0156(7) -0.0078(6) -0.0007(6) -0.0052(6)
C15 0.0229(8) 0.0190(7) 0.0234(8) -0.0140(7) 0.0098(6) -0.0114(6)
C28 0.0221(8) 0.0170(7) 0.0154(7) -0.0071(6) 0.0038(6) -0.0064(6)
C16 0.0242(8) 0.0156(7) 0.0191(8) -0.0092(6) 0.0015(6) -0.0087(6)
C9 0.0180(7) 0.0151(7) 0.0183(7) -0.0094(6) 0.0041(6) -0.0077(6)
C64 0.0193(7) 0.0145(7) 0.0169(7) -0.0033(6) -0.0029(6) -0.0089(6)
C62 0.0179(7) 0.0231(8) 0.0157(7) -0.0083(6) 0.0012(6) -0.0103(6)
C8 0.0174(7) 0.0164(7) 0.0195(8) -0.0059(6) 0.0028(6) -0.0061(6)
C54 0.0262(8) 0.0150(7) 0.0174(8) -0.0084(6) 0.0096(6) -0.0098(6)
C30 0.0179(7) 0.0203(8) 0.0198(8) -0.0095(7) 0.0017(6) -0.0078(6)
C32 0.0222(8) 0.0183(7) 0.0168(8) -0.0096(6) -0.0002(6) -0.0057(6)
C52 0.0221(8) 0.0229(8) 0.0179(8) -0.0124(7) 0.0086(6) -0.0122(7)
C53 0.0189(7) 0.0177(7) 0.0164(7) -0.0084(6) 0.0057(6) -0.0051(6)
C4 0.0219(8) 0.0180(7) 0.0151(7) -0.0079(6) 0.0027(6) -0.0083(6)
C20 0.0169(7) 0.0180(7) 0.0195(8) -0.0099(6) 0.0016(6) -0.0075(6)
C11 0.0175(7) 0.0169(7) 0.0240(8) -0.0122(7) -0.0021(6) -0.0048(6)
C14 0.0257(8) 0.0212(8) 0.0249(8) -0.0139(7) 0.0102(7) -0.0150(7)
C6 0.0224(8) 0.0154(7) 0.0199(8) -0.0086(6) 0.0021(6) -0.0097(6)
C40 0.0407(10) 0.0245(9) 0.0223(9) -0.0132(7) 0.0104(7) -0.0195(8)
C41 0.0527(12) 0.0249(9) 0.0225(9) -0.0139(8) 0.0134(8) -0.0237(9)
C49 0.0473(12) 0.0448(12) 0.0277(10) -0.0211(9) 0.0099(9) -0.0333(10)
C43 0.0430(11) 0.0210(9) 0.0259(9) -0.0084(8) 0.0013(8) -0.0112(8)
C48 0.0473(11) 0.0317(10) 0.0247(9) -0.0126(8) 0.0068(8) -0.0267(9)
C42 0.0320(10) 0.0290(10) 0.0267(10) -0.0042(8) 0.0036(8) -0.0167(8)
C44 0.0336(11) 0.0549(14) 0.0255(10) -0.0050(10) 0.0030(8) -0.0246(10)
C47 0.0739(17) 0.0322(11) 0.0334(12) -0.0114(9) 0.0336(12) -0.0200(11)
C45 0.113(2) 0.087(2) 0.0203(10) -0.0085(12) 0.0031(12) -0.088(2)
C46 0.175(4) 0.0435(14) 0.0287(12) -0.0249(11) 0.0426(17) -0.071(2)

loop_
_atom_type_symbol
_atom_type_description
_atom_type_scat_dispersion_real
_atom_type_scat_dispersion_imag
_atom_type_scat_source
C C 0.0181 0.0091 'International Tables Vol C Tables 4.2.6.8 and 6.1.1.4'
H H 0.0000 0.0000 'International Tables Vol C Tables 4.2.6.8 and 6.1.1.4'
N N 0.0311 0.0180 'International Tables Vol C Tables 4.2.6.8 and 6.1.1.4'
O O 0.0492 0.0322 'International Tables Vol C Tables 4.2.6.8 and 6.1.1.4'

loop_
_exptl_crystal_face_index_h
_exptl_crystal_face_index_k
_exptl_crystal_face_index_l
_exptl_crystal_face_perp_dist
2 2 2 0.0847
-2 -2 -1 0.0396
0 0 -9 0.0981
-4 -6 -9 0.0849
7 8 1 0.0919
3 4 10 0.1034
-6 -6 4 0.0617
8 2 -4 0.0751
-8 -2 4 0.0184
-3 -3 7 0.0699
6 3 -7 0.0733
0 3 -7 0.1104
-1 -9 -6 0.0856
0 8 8 0.0769
1 -5 -10 0.0659

loop_
_geom_angle_atom_site_label_1
_geom_angle_atom_site_label_2
_geom_angle_atom_site_label_3
_geom_angle
_geom_angle_site_symmetry_1
_geom_angle_site_symmetry_3
_geom_angle_publ_flag
H13A O130 H13B 104.5 . . ?
H1A N1 H1B 120.0 . . ?
C8 N1 H1A 120.0 . . ?
C8 N1 H1B 120.0 . . ?
H12A O120 H12B 104.4 . . ?
H16A O160 H16B 104.5 . . ?
H5A N5 H5B 120.0 . . ?
C24 N5 H5A 120.0 . . ?
C24 N5 H5B 120.0 . . ?
H6A N6 H6B 120.0 . . ?
C24 N6 H6A 120.0 . . ?
C24 N6 H6B 120.0 . . ?
H8A N8 H8B 120.0 . . ?
C32 N8 H8A 120.0 . . ?
C32 N8 H8B 120.0 . . ?
H3A N3 H3B 120.0 . . ?
C16 N3 H3A 120.0 . . ?
C16 N3 H3B 120.0 . . ?
H4A N4 H4B 120.0 . . ?
C16 N4 H4A 120.0 . . ?
C16 N4 H4B 120.0 . . ?
H7A N7 H7B 120.0 . . ?
C32 N7 H7A 120.0 . . ?
C32 N7 H7B 120.0 . . ?
H2A N2 H2B 120.0 . . ?
C8 N2 H2A 120.0 . . ?
C8 N2 H2B 120.0 . . ?
H10A O100 H10B 104.4 . . ?
H15A O150 H15B 109.5 . . ?
H11A O110 H11B 104.5 . . ?
H14A O140 H14B 104.1 . . ?
H17A O170 H17B 104.5 . . ?
O21 C60 O20 123.07(14) . . ?
O21 C60 C61 121.23(14) . . ?
O20 C60 C61 115.70(14) . . ?
C15 C10 C1 120.84(13) . . ?
C15 C10 C9 118.17(14) . . ?
C9 C10 C1 120.65(13) . . ?
C3 C2 C1 122.19(13) . . ?
C3 C2 C7 118.26(14) . . ?
C7 C2 C1 119.28(13) . . ?
C10 C1 C2 114.43(12) . . ?
C10 C1 C26 103.34(11) . . ?
C10 C1 C18 111.70(12) . . ?
C2 C1 C26 111.38(12) . . ?
C18 C1 C2 102.23(11) . . ?
C18 C1 C26 114.18(12) . . ?
C27 C26 C1 120.52(13) . . ?
C31 C26 C1 121.05(14) . . ?
C31 C26 C27 118.12(14) . . ?
C19 C18 C1 119.11(13) . . ?
C23 C18 C1 121.93(13) . . ?
C23 C18 C19 118.50(14) . . ?
C22 C21 C24 119.35(14) . . ?
C22 C21 C20 119.40(14) . . ?
C20 C21 C24 121.24(14) . . ?
C18 C19 H19 119.4 . . ?
C20 C19 C18 121.14(14) . . ?
C20 C19 H19 119.4 . . ?
O11 C50 C51 118.45(14) . . ?
O10 C50 O11 121.87(15) . . ?
O10 C50 C51 119.60(14) . . ?
C26 C27 H27 119.5 . . ?
C28 C27 C26 120.93(15) . . ?
C28 C27 H27 119.5 . . ?
C60 C61 C64 123.22(13) . . ?
C60 C61 C62 131.31(14) . . ?
C60 C61 C11 121.05(13) . 2_767 ?
C64 C61 C11 89.15(11) . 2_767 ?
C62 C61 C64 90.42(11) . . ?
C62 C61 C11 90.09(11) . 2_767 ?
C12 C13 C16 120.60(14) . . ?
C14 C13 C12 119.44(14) . . ?
C14 C13 C16 119.96(15) . . ?
C18 C23 H23 119.7 . . ?
C22 C23 C18 120.57(14) . . ?
C22 C23 H23 119.7 . . ?
C2 C3 H3 119.6 . . ?
C4 C3 C2 120.75(14) . . ?
C4 C3 H3 119.6 . . ?
C26 C31 H31 119.5 . . ?
C30 C31 C26 120.93(15) . . ?
C30 C31 H31 119.5 . . ?
C50 C51 C54 126.66(13) . 2_666 ?
C50 C51 C52 128.07(14) . . ?
C50 C51 C53 121.42(13) . 2_666 ?
C54 C51 C53 89.17(12) 2_666 2_666 ?
C52 C51 C54 90.55(12) . 2_666 ?
C52 C51 C53 89.40(12) . 2_666 ?
C21 C22 H22 119.7 . . ?
C23 C22 C21 120.60(14) . . ?
C23 C22 H22 119.7 . . ?
N5 C24 C21 118.57(14) . . ?
N6 C24 N5 121.14(15) . . ?
N6 C24 C21 120.28(14) . . ?
C13 C12 H12 119.9 . . ?
C9 C12 C13 120.15(14) . . ?
C9 C12 H12 119.9 . . ?
C2 C7 H7 119.4 . . ?
C6 C7 C2 121.18(15) . . ?
C6 C7 H7 119.4 . . ?
C4 C5 C8 120.43(15) . . ?
C4 C5 C6 118.91(15) . . ?
C6 C5 C8 120.66(15) . . ?
C28 C29 C32 120.86(15) . . ?
C30 C29 C28 119.09(14) . . ?
C30 C29 C32 120.05(15) . . ?
C10 C15 H15 119.4 . . ?
C14 C15 C10 121.26(15) . . ?
C14 C15 H15 119.4 . . ?
C27 C28 C29 120.21(15) . . ?
C27 C28 H28 119.9 . . ?
C29 C28 H28 119.9 . . ?
N3 C16 N4 121.70(15) . . ?
N3 C16 C13 119.06(15) . . ?
N4 C16 C13 119.24(15) . . ?
C10 C9 H9 119.6 . . ?
C12 C9 C10 120.86(14) . . ?
C12 C9 H9 119.6 . . ?
C61 C64 H64 125.1 . . ?
C62 C64 C61 90.70(11) 2_767 . ?
C62 C64 H64 125.1 2_767 . ?
C11 C64 C61 89.43(12) . . ?
C11 C64 H64 125.1 . . ?
C11 C64 C62 90.58(11) . 2_767 ?
C61 C62 C64 89.66(12) . 2_767 ?
C61 C62 H62 125.6 . . ?
C64 C62 H62 125.6 2_767 . ?
C11 C62 C61 89.33(12) . . ?
C11 C62 C64 89.53(12) . 2_767 ?
C11 C62 H62 125.6 . . ?
N1 C8 N2 121.54(16) . . ?
N1 C8 C5 119.94(15) . . ?
N2 C8 C5 118.51(15) . . ?
C51 C54 H54 125.1 2_666 . ?
C52 C54 C51 90.84(12) . 2_666 ?
C52 C54 H54 125.1 . . ?
C53 C54 C51 89.45(12) 2_666 2_666 ?
C53 C54 H54 125.1 2_666 . ?
C53 C54 C52 90.23(12) 2_666 . ?
C31 C30 C29 120.42(15) . . ?
C31 C30 H30 119.8 . . ?
C29 C30 H30 119.8 . . ?
N8 C32 C29 119.77(15) . . ?
N7 C32 N8 120.53(15) . . ?
N7 C32 C29 119.66(15) . . ?
C51 C52 H52 125.3 . . ?
C51 C52 C53 89.41(12) . . ?
C54 C52 C51 90.57(12) . . ?
C54 C52 H52 125.3 . . ?
C54 C52 C53 89.95(12) . . ?
C53 C52 H52 125.3 . . ?
C51 C53 H53 125.2 2_666 . ?
C54 C53 C51 89.80(12) 2_666 2_666 ?
C54 C53 C52 90.58(12) 2_666 . ?
C54 C53 H53 125.2 2_666 . ?
C52 C53 C51 90.04(11) . 2_666 ?
C52 C53 H53 125.2 . . ?
C3 C4 C5 120.72(15) . . ?
C3 C4 H4 119.6 . . ?
C5 C4 H4 119.6 . . ?
C21 C20 H20 120.1 . . ?
C19 C20 C21 119.77(14) . . ?
C19 C20 H20 120.1 . . ?
C61 C11 H11 125.0 2_767 . ?
C64 C11 C61 89.67(12) . 2_767 ?
C64 C11 C62 90.82(12) . . ?
C64 C11 H11 125.0 . . ?
C62 C11 C61 90.63(12) . 2_767 ?
C62 C11 H11 125.0 . . ?
C13 C14 H14 120.0 . . ?
C15 C14 C13 119.96(15) . . ?
C15 C14 H14 120.0 . . ?
C7 C6 C5 120.01(14) . . ?
C7 C6 H6 120.0 . . ?
C5 C6 H6 120.0 . . ?
O1 C40 O2 123.40(17) . . ?
O1 C40 C41 118.20(16) . . ?
O2 C40 C41 118.40(16) . . ?
C40 C41 C42 126.91(17) . . ?
C40 C41 C44 122.58(17) . . ?
C40 C41 C46 127.38(16) . . ?
C42 C41 C44 88.98(15) . . ?
C46 C41 C42 89.75(16) . . ?
C46 C41 C44 89.6(2) . . ?
O3 C49 O4 125.5(2) . . ?
O3 C49 C48 115.4(2) . . ?
O4 C49 C48 119.11(19) . . ?
C48 C43 H43 124.8 . . ?
C48 C43 C42 90.88(16) . . ?
C48 C43 C44 90.92(16) . . ?
C42 C43 H43 124.8 . . ?
C42 C43 C44 89.97(15) . . ?
C44 C43 H43 124.8 . . ?
C49 C48 C43 128.06(17) . . ?
C49 C48 C47 125.15(18) . . ?
C49 C48 C45 124.16(17) . . ?
C43 C48 C47 89.16(16) . . ?
C43 C48 C45 89.23(16) . . ?
C47 C48 C45 89.3(2) . . ?
C41 C42 H42 125.2 . . ?
C43 C42 C41 90.76(15) . . ?
C43 C42 H42 125.2 . . ?
C47 C42 C41 89.92(16) . . ?
C47 C42 C43 89.59(16) . . ?
C47 C42 H42 125.2 . . ?
C41 C44 H44 125.3 . . ?
C43 C44 C41 90.28(15) . . ?
C43 C44 H44 125.3 . . ?
C45 C44 C41 89.8(2) . . ?
C45 C44 C43 89.54(16) . . ?
C45 C44 H44 125.3 . . ?
C48 C47 H47 125.1 . . ?
C42 C47 C48 90.36(16) . . ?
C42 C47 H47 125.1 . . ?
C42 C47 C46 90.14(16) . . ?
C46 C47 C48 90.3(2) . . ?
C46 C47 H47 125.1 . . ?
C48 C45 H45 125.1 . . ?
C44 C45 C48 90.31(17) . . ?
C44 C45 H45 125.1 . . ?
C44 C45 C46 90.13(18) . . ?
C46 C45 C48 90.2(2) . . ?
C46 C45 H45 125.1 . . ?
C41 C46 C47 90.18(18) . . ?
C41 C46 C45 90.5(2) . . ?
C41 C46 H46 125.1 . . ?
C47 C46 C45 90.17(18) . . ?
C47 C46 H46 125.1 . . ?
C45 C46 H46 125.1 . . ?

loop_
_geom_bond_atom_site_label_1
_geom_bond_atom_site_label_2
_geom_bond_distance
_geom_bond_site_symmetry_2
_geom_bond_publ_flag
O21 C60 1.260(2) . ?
O20 C60 1.270(2) . ?
O11 C50 1.266(2) . ?
O130 H13A 0.8698 . ?
O130 H13B 0.8705 . ?
O1 C40 1.260(2) . ?
O10 C50 1.253(2) . ?
O2 C40 1.261(2) . ?
N1 H1A 0.8800 . ?
N1 H1B 0.8800 . ?
N1 C8 1.314(2) . ?
O120 H12A 0.8699 . ?
O120 H12B 0.8705 . ?
O160 H16A 0.8699 . ?
O160 H16B 0.8695 . ?
N5 H5A 0.8800 . ?
N5 H5B 0.8800 . ?
N5 C24 1.316(2) . ?
N6 H6A 0.8800 . ?
N6 H6B 0.8800 . ?
N6 C24 1.312(2) . ?
N8 H8A 0.8800 . ?
N8 H8B 0.8800 . ?
N8 C32 1.315(2) . ?
N3 H3A 0.8800 . ?
N3 H3B 0.8800 . ?
N3 C16 1.312(2) . ?
O3 C49 1.247(3) . ?
N4 H4A 0.8800 . ?
N4 H4B 0.8800 . ?
N4 C16 1.316(2) . ?
N7 H7A 0.8800 . ?
N7 H7B 0.8800 . ?
N7 C32 1.312(2) . ?
N2 H2A 0.8800 . ?
N2 H2B 0.8800 . ?
N2 C8 1.315(2) . ?
O100 H10A 0.8701 . ?
O100 H10B 0.8715 . ?
O150 H15A 0.8704 . ?
O150 H15B 0.8703 . ?
O4 C49 1.261(3) . ?
O110 H11A 0.8700 . ?
O110 H11B 0.8700 . ?
O140 H14A 0.8702 . ?
O140 H14B 0.886(10) . ?
O170 H17A 0.8705 . ?
O170 H17B 0.8695 . ?
C60 C61 1.487(2) . ?
C10 C1 1.5400(19) . ?
C10 C15 1.396(2) . ?
C10 C9 1.398(2) . ?
C2 C1 1.544(2) . ?
C2 C3 1.390(2) . ?
C2 C7 1.401(2) . ?
C1 C26 1.546(2) . ?
C1 C18 1.543(2) . ?
C26 C27 1.399(2) . ?
C26 C31 1.396(2) . ?
C18 C19 1.402(2) . ?
C18 C23 1.392(2) . ?
C21 C22 1.392(2) . ?
C21 C24 1.484(2) . ?
C21 C20 1.395(2) . ?
C19 H19 0.9500 . ?
C19 C20 1.389(2) . ?
C50 C51 1.492(2) . ?
C27 H27 0.9500 . ?
C27 C28 1.387(2) . ?
C61 C64 1.568(2) . ?
C61 C62 1.565(2) . ?
C61 C11 1.573(2) 2_767 ?
C13 C12 1.395(2) . ?
C13 C16 1.483(2) . ?
C13 C14 1.393(2) . ?
C23 H23 0.9500 . ?
C23 C22 1.390(2) . ?
C3 H3 0.9500 . ?
C3 C4 1.387(2) . ?
C31 H31 0.9500 . ?
C31 C30 1.387(2) . ?
C51 C54 1.566(2) 2_666 ?
C51 C52 1.564(2) . ?
C51 C53 1.585(2) 2_666 ?
C22 H22 0.9500 . ?
C12 H12 0.9500 . ?
C12 C9 1.390(2) . ?
C7 H7 0.9500 . ?
C7 C6 1.384(2) . ?
C5 C8 1.480(2) . ?
C5 C4 1.392(2) . ?
C5 C6 1.398(2) . ?
C29 C28 1.395(2) . ?
C29 C30 1.390(2) . ?
C29 C32 1.484(2) . ?
C15 H15 0.9500 . ?
C15 C14 1.388(2) . ?
C28 H28 0.9500 . ?
C9 H9 0.9500 . ?
C64 H64 1.0000 . ?
C64 C62 1.567(2) 2_767 ?
C64 C11 1.559(2) . ?
C62 H62 1.0000 . ?
C62 C11 1.564(2) . ?
C54 H54 1.0000 . ?
C54 C52 1.563(2) . ?
C54 C53 1.563(2) 2_666 ?
C30 H30 0.9500 . ?
C52 H52 1.0000 . ?
C52 C53 1.566(2) . ?
C53 H53 1.0000 . ?
C4 H4 0.9500 . ?
C20 H20 0.9500 . ?
C11 H11 1.0000 . ?
C14 H14 0.9500 . ?
C6 H6 0.9500 . ?
C40 C41 1.496(2) . ?
C41 C42 1.562(3) . ?
C41 C44 1.572(3) . ?
C41 C46 1.552(3) . ?
C49 C48 1.505(3) . ?
C43 H43 1.0000 . ?
C43 C48 1.549(3) . ?
C43 C42 1.552(3) . ?
C43 C44 1.555(3) . ?
C48 C47 1.565(3) . ?
C48 C45 1.567(3) . ?
C42 H42 1.0000 . ?
C42 C47 1.550(3) . ?
C44 H44 1.0000 . ?
C44 C45 1.553(3) . ?
C47 H47 1.0000 . ?
C47 C46 1.553(4) . ?
C45 H45 1.0000 . ?
C45 C46 1.555(5) . ?
C46 H46 1.0000 . ?

loop_
_geom_torsion_atom_site_label_1
_geom_torsion_atom_site_label_2
_geom_torsion_atom_site_label_3
_geom_torsion_atom_site_label_4
_geom_torsion
_geom_torsion_site_symmetry_1
_geom_torsion_site_symmetry_2
_geom_torsion_site_symmetry_3
_geom_torsion_site_symmetry_4
_geom_torsion_publ_flag
O21 C60 C61 C64 -127.13(16) . . . . ?
O21 C60 C61 C62 -1.2(2) . . . . ?
O21 C60 C61 C11 120.95(16) . . . 2_767 ?
O20 C60 C61 C64 53.5(2) . . . . ?
O20 C60 C61 C62 179.46(14) . . . . ?
O20 C60 C61 C11 -58.42(19) . . . 2_767 ?
O11 C50 C51 C54 -32.6(2) . . . 2_666 ?
O11 C50 C51 C52 -159.36(15) . . . . ?
O11 C50 C51 C53 83.06(19) . . . 2_666 ?
O1 C40 C41 C42 -135.8(2) . . . . ?
O1 C40 C41 C44 107.3(2) . . . . ?
O1 C40 C41 C46 -11.2(4) . . . . ?
O10 C50 C51 C54 150.53(16) . . . 2_666 ?
O10 C50 C51 C52 23.8(2) . . . . ?
O10 C50 C51 C53 -93.79(19) . . . 2_666 ?
O2 C40 C41 C42 45.2(3) . . . . ?
O2 C40 C41 C44 -71.8(3) . . . . ?
O2 C40 C41 C46 169.8(3) . . . . ?
O3 C49 C48 C43 143.1(2) . . . . ?
O3 C49 C48 C47 21.2(3) . . . . ?
O3 C49 C48 C45 -96.2(3) . . . . ?
O4 C49 C48 C43 -37.8(3) . . . . ?
O4 C49 C48 C47 -159.7(2) . . . . ?
O4 C49 C48 C45 82.9(3) . . . . ?
C60 C61 C64 C62 -127.11(15) . . . 2_767 ?
C60 C61 C64 C11 142.32(15) . . . . ?
C60 C61 C62 C64 133.33(16) . . . 2_767 ?
C60 C61 C62 C11 -137.14(16) . . . . ?
C10 C1 C26 C27 -76.28(16) . . . . ?
C10 C1 C26 C31 97.30(16) . . . . ?
C10 C1 C18 C19 -47.83(18) . . . . ?
C10 C1 C18 C23 140.07(15) . . . . ?
C10 C15 C14 C13 -0.2(3) . . . . ?
C2 C1 C26 C27 160.41(13) . . . . ?
C2 C1 C26 C31 -26.01(18) . . . . ?
C2 C1 C18 C19 74.96(16) . . . . ?
C2 C1 C18 C23 -97.14(16) . . . . ?
C2 C3 C4 C5 0.0(2) . . . . ?
C2 C7 C6 C5 1.5(2) . . . . ?
C1 C10 C15 C14 -176.51(15) . . . . ?
C1 C10 C9 C12 177.63(14) . . . . ?
C1 C2 C3 C4 177.66(14) . . . . ?
C1 C2 C7 C6 -178.61(14) . . . . ?
C1 C26 C27 C28 178.39(14) . . . . ?
C1 C26 C31 C30 -179.01(14) . . . . ?
C1 C18 C19 C20 -173.63(14) . . . . ?
C1 C18 C23 C22 173.45(14) . . . . ?
C26 C1 C18 C19 -164.63(13) . . . . ?
C26 C1 C18 C23 23.3(2) . . . . ?
C26 C27 C28 C29 0.0(2) . . . . ?
C26 C31 C30 C29 1.3(2) . . . . ?
C18 C1 C26 C27 45.25(18) . . . . ?
C18 C1 C26 C31 -141.17(14) . . . . ?
C18 C19 C20 C21 0.5(2) . . . . ?
C18 C23 C22 C21 -0.6(2) . . . . ?
C19 C18 C23 C22 1.3(2) . . . . ?
C50 C51 C52 C54 -130.86(16) . . . . ?
C50 C51 C52 C53 139.20(16) . . . . ?
C27 C26 C31 C30 -5.3(2) . . . . ?
C61 C64 C11 C61 90.85(11) . . . 2_767 ?
C61 C64 C11 C62 0.23(11) . . . . ?
C61 C62 C11 C61 -89.91(11) . . . 2_767 ?
C61 C62 C11 C64 -0.23(11) . . . . ?
C13 C12 C9 C10 -2.0(2) . . . . ?
C23 C18 C19 C20 -1.3(2) . . . . ?
C3 C2 C1 C10 24.02(19) . . . . ?
C3 C2 C1 C26 140.76(14) . . . . ?
C3 C2 C1 C18 -96.90(16) . . . . ?
C3 C2 C7 C6 -4.3(2) . . . . ?
C31 C26 C27 C28 4.6(2) . . . . ?
C51 C54 C52 C51 -89.44(12) 2_666 . . . ?
C51 C54 C52 C53 -0.03(11) 2_666 . . . ?
C51 C52 C53 C51 90.60(12) . . . 2_666 ?
C51 C52 C53 C54 0.79(11) . . . 2_666 ?
C22 C21 C24 N5 29.5(2) . . . . ?
C22 C21 C24 N6 -149.38(16) . . . . ?
C22 C21 C20 C19 0.2(2) . . . . ?
C24 C21 C22 C23 -179.67(15) . . . . ?
C24 C21 C20 C19 179.71(14) . . . . ?
C12 C13 C16 N3 -29.3(2) . . . . ?
C12 C13 C16 N4 150.90(16) . . . . ?
C12 C13 C14 C15 2.5(2) . . . . ?
C7 C2 C1 C10 -161.94(13) . . . . ?
C7 C2 C1 C26 -45.20(18) . . . . ?
C7 C2 C1 C18 77.14(16) . . . . ?
C7 C2 C3 C4 3.6(2) . . . . ?
C15 C10 C1 C2 -143.79(14) . . . . ?
C15 C10 C1 C26 94.93(16) . . . . ?
C15 C10 C1 C18 -28.26(19) . . . . ?
C15 C10 C9 C12 4.3(2) . . . . ?
C28 C29 C30 C31 3.4(2) . . . . ?
C28 C29 C32 N8 27.4(2) . . . . ?
C28 C29 C32 N7 -150.43(16) . . . . ?
C16 C13 C12 C9 177.78(14) . . . . ?
C16 C13 C14 C15 -176.69(15) . . . . ?
C9 C10 C1 C2 43.04(19) . . . . ?
C9 C10 C1 C26 -78.24(16) . . . . ?
C9 C10 C1 C18 158.57(14) . . . . ?
C9 C10 C15 C14 -3.2(2) . . . . ?
C64 C61 C62 C64 -89.30(11) . . . 2_767 ?
C64 C61 C62 C11 0.23(11) . . . . ?
C64 C62 C11 C61 -0.25(11) 2_767 . . 2_767 ?
C64 C62 C11 C64 89.43(11) 2_767 . . . ?
C62 C61 C64 C62 90.34(12) . . . 2_767 ?
C62 C61 C64 C11 -0.23(11) . . . . ?
C62 C64 C11 C61 0.15(11) 2_767 . . 2_767 ?
C62 C64 C11 C62 -90.47(12) 2_767 . . . ?
C8 C5 C4 C3 176.28(14) . . . . ?
C8 C5 C6 C7 -177.05(14) . . . . ?
C54 C51 C52 C54 89.15(12) 2_666 . . . ?
C54 C51 C52 C53 -0.79(11) 2_666 . . . ?
C54 C52 C53 C51 0.03(11) . . . 2_666 ?
C54 C52 C53 C54 -89.77(12) . . . 2_666 ?
C30 C29 C28 C27 -4.0(2) . . . . ?
C30 C29 C32 N8 -153.28(16) . . . . ?
C30 C29 C32 N7 28.9(2) . . . . ?
C32 C29 C28 C27 175.34(15) . . . . ?
C32 C29 C30 C31 -175.99(15) . . . . ?
C53 C51 C52 C54 -0.01(11) 2_666 . . . ?
C53 C51 C52 C53 -89.95(11) 2_666 . . . ?
C53 C54 C52 C51 0.01(11) 2_666 . . . ?
C53 C54 C52 C53 89.42(12) 2_666 . . . ?
C4 C5 C8 N1 154.09(16) . . . . ?
C4 C5 C8 N2 -26.3(2) . . . . ?
C4 C5 C6 C7 2.1(2) . . . . ?
C20 C21 C22 C23 -0.1(2) . . . . ?
C20 C21 C24 N5 -150.02(16) . . . . ?
C20 C21 C24 N6 31.1(2) . . . . ?
C11 C61 C64 C62 0.25(11) 2_767 . . 2_767 ?
C11 C61 C64 C11 -90.32(12) 2_767 . . . ?
C11 C61 C62 C64 -0.15(11) 2_767 . . 2_767 ?
C11 C61 C62 C11 89.38(12) 2_767 . . . ?
C14 C13 C12 C9 -1.4(2) . . . . ?
C14 C13 C16 N3 149.92(16) . . . . ?
C14 C13 C16 N4 -29.9(2) . . . . ?
C6 C5 C8 N1 -26.7(2) . . . . ?
C6 C5 C8 N2 152.91(16) . . . . ?
C6 C5 C4 C3 -2.9(2) . . . . ?
C40 C41 C42 C43 -132.0(2) . . . . ?
C40 C41 C42 C47 138.4(2) . . . . ?
C40 C41 C44 C43 135.24(18) . . . . ?
C40 C41 C44 C45 -135.23(18) . . . . ?
C40 C41 C46 C47 -138.1(2) . . . . ?
C40 C41 C46 C45 131.7(2) . . . . ?
C41 C42 C47 C48 91.07(16) . . . . ?
C41 C42 C47 C46 0.7(2) . . . . ?
C41 C44 C45 C48 -90.64(19) . . . . ?
C41 C44 C45 C46 -0.47(17) . . . . ?
C49 C48 C47 C42 137.75(18) . . . . ?
C49 C48 C47 C46 -132.11(19) . . . . ?
C49 C48 C45 C44 -137.0(2) . . . . ?
C49 C48 C45 C46 132.8(2) . . . . ?
C43 C48 C47 C42 -0.31(16) . . . . ?
C43 C48 C47 C46 89.83(16) . . . . ?
C43 C48 C45 C44 0.4(2) . . . . ?
C43 C48 C45 C46 -89.77(17) . . . . ?
C43 C42 C47 C48 0.31(16) . . . . ?
C43 C42 C47 C46 -90.0(2) . . . . ?
C43 C44 C45 C48 -0.4(2) . . . . ?
C43 C44 C45 C46 89.81(18) . . . . ?
C48 C43 C42 C41 -90.22(15) . . . . ?
C48 C43 C42 C47 -0.31(16) . . . . ?
C48 C43 C44 C41 90.18(16) . . . . ?
C48 C43 C44 C45 0.4(2) . . . . ?
C48 C47 C46 C41 -91.1(2) . . . . ?
C48 C47 C46 C45 -0.60(17) . . . . ?
C48 C45 C46 C41 90.79(18) . . . . ?
C48 C45 C46 C47 0.60(17) . . . . ?
C42 C41 C44 C43 0.69(15) . . . . ?
C42 C41 C44 C45 90.23(16) . . . . ?
C42 C41 C46 C47 0.7(2) . . . . ?
C42 C41 C46 C45 -89.46(17) . . . . ?
C42 C43 C48 C49 -135.7(2) . . . . ?
C42 C43 C48 C47 0.31(16) . . . . ?
C42 C43 C48 C45 89.62(19) . . . . ?
C42 C43 C44 C41 -0.70(16) . . . . ?
C42 C43 C44 C45 -90.5(2) . . . . ?
C42 C47 C46 C41 -0.7(2) . . . . ?
C42 C47 C46 C45 89.76(18) . . . . ?
C44 C41 C42 C43 -0.69(16) . . . . ?
C44 C41 C42 C47 -90.28(17) . . . . ?
C44 C41 C46 C47 89.7(2) . . . . ?
C44 C41 C46 C45 -0.47(17) . . . . ?
C44 C43 C48 C49 134.3(2) . . . . ?
C44 C43 C48 C47 -89.68(17) . . . . ?
C44 C43 C48 C45 -0.4(2) . . . . ?
C44 C43 C42 C41 0.70(16) . . . . ?
C44 C43 C42 C47 90.61(17) . . . . ?
C44 C45 C46 C41 0.48(18) . . . . ?
C44 C45 C46 C47 -89.71(17) . . . . ?
C47 C48 C45 C44 89.5(2) . . . . ?
C47 C48 C45 C46 -0.60(17) . . . . ?
C45 C48 C47 C42 -89.54(17) . . . . ?
C45 C48 C47 C46 0.60(17) . . . . ?
C46 C41 C42 C43 88.9(2) . . . . ?
C46 C41 C42 C47 -0.7(2) . . . . ?
C46 C41 C44 C43 -89.07(17) . . . . ?
C46 C41 C44 C45 0.47(18) . . . . ?

loop_
_exptl_oxdiff_crystal_face_indexfrac_h
_exptl_oxdiff_crystal_face_indexfrac_k
_exptl_oxdiff_crystal_face_indexfrac_l
_exptl_oxdiff_crystal_face_x
_exptl_oxdiff_crystal_face_y
_exptl_oxdiff_crystal_face_z
1.9987 2.4980 1.9992 -0.0750 -0.2976 -0.0005
-1.9990 -2.4983 -0.9996 0.0735 0.2522 -0.1012
0.3809 -0.4084 -9.3014 0.0914 0.3918 0.9155
-4.1108 -5.5214 -9.2191 0.2014 0.8478 0.4905
7.3149 8.4644 1.3843 -0.1956 -0.8130 0.5484
3.1509 4.4613 9.5959 -0.1818 -0.7670 -0.6153
-5.8596 -6.3407 3.7437 0.1041 0.4265 -0.8985
8.0411 1.6522 -4.3185 0.5824 -0.5534 0.5955
-8.0135 -1.6911 4.4048 -0.5759 0.5474 -0.6072
-3.2580 -3.1199 7.3131 0.0082 -0.0045 -1.0000
6.1799 2.7246 -6.6219 0.3026 -0.2895 0.9081
-0.0429 2.9499 -6.6942 -0.2979 0.2791 0.9129
-1.2165 -9.4442 -5.9458 0.8693 0.4736 -0.1415
0.0673 8.2908 8.3779 -0.8607 -0.4679 -0.2003
1.3781 -5.4775 -10.0246 0.7074 0.3834 0.5938

loop_
_smtbx_masks_void_nr
_smtbx_masks_void_average_x
_smtbx_masks_void_average_y
_smtbx_masks_void_average_z
_smtbx_masks_void_volume
_smtbx_masks_void_count_electrons
_smtbx_masks_void_content
1 0.000 0.000 0.000 150.1 38.7 ?
2 0.000 0.000 0.500 102.2 4.3 ?
3 0.500 0.000 0.500 15.1 1.9 ?
